data_7043953
loop_
_publ_author_name
'Kosai, Tomoyuki'
'Ishida, Shintaro'
'Iwamoto, Takeaki'

_publ_section_title
;
 Heteroaryldisilenes: heteroaryl groups serve as electron acceptors for
 Si&#xE001;Si double bonds in intramolecular charge transfer transitions
;
_journal_name_full 'Dalton Trans.'
_journal_paper_doi 10.1039/C7DT02357J
_journal_year 2017
_chemical_formula_moiety 'C39 H60 Si6, C4 H10 O2'
_chemical_formula_sum 'C43 H70 O2 Si6'
_chemical_formula_weight 787.53
_chemical_melting_point 461
_chemical_name_systematic disilenylanthracene
_chemical_properties_physical ', Air-sensitive,Moisture-sensitive,Oxygen-sensitive'
_space_group_crystal_system triclinic
_space_group_IT_number 2
_space_group_name_Hall '-P 1'
_space_group_name_H-M_alt 'P -1'
_symmetry_space_group_name_Hall '-P 1'
_symmetry_space_group_name_H-M 'P -1'
_atom_sites_solution_hydrogens geom
_audit_creation_method SHELXL-2014
_audit_update_record
;
2017-06-26 deposited with the CCDC.
2017-08-11 downloaded from the CCDC.
;
_cell_angle_alpha 77.0900(10)
_cell_angle_beta 82.3360(10)
_cell_angle_gamma 79.2250(10)
_cell_formula_units_Z 2
_cell_length_a 11.4296(11)
_cell_length_b 13.7384(13)
_cell_length_c 15.2495(15)
_cell_measurement_reflns_used 9950
_cell_measurement_temperature 100(2)
_cell_measurement_theta_max 27.95
_cell_measurement_theta_min 2.27
_cell_volume 2282.3(4)
_computing_cell_refinement 'Bruker SAINT'
_computing_data_collection 'Bruker APEX2'
_computing_data_reduction 'Bruker SAINT'
_computing_molecular_graphics 'Bruker SHELXTL'
_computing_publication_material 'Bruker SHELXTL'
_computing_structure_refinement 'SHELXL-2014 (Sheldrick 2014)'
_computing_structure_solution 'SHELXS-97 (Sheldrick 2008)'
_diffrn_ambient_temperature 100(2)
_diffrn_detector_area_resol_mean 8.333
_diffrn_measured_fraction_theta_full 0.997
_diffrn_measured_fraction_theta_max 0.996
_diffrn_measurement_device_type 'Bruker APEXII CCD area detector'
_diffrn_measurement_method 'phi and omega scans'
_diffrn_radiation_monochromator 'Bruker Helios multilayer confocal mirror'
_diffrn_radiation_source 'Bruker TXS fine-focus rotating anode'
_diffrn_radiation_type MoK\a
_diffrn_radiation_wavelength 0.71073
_diffrn_reflns_av_R_equivalents 0.0137
_diffrn_reflns_av_unetI/netI 0.0157
_diffrn_reflns_Laue_measured_fraction_full 0.997
_diffrn_reflns_Laue_measured_fraction_max 0.996
_diffrn_reflns_limit_h_max 13
_diffrn_reflns_limit_h_min -13
_diffrn_reflns_limit_k_max 16
_diffrn_reflns_limit_k_min -16
_diffrn_reflns_limit_l_max 18
_diffrn_reflns_limit_l_min -18
_diffrn_reflns_number 22849
_diffrn_reflns_point_group_measured_fraction_full 0.997
_diffrn_reflns_point_group_measured_fraction_max 0.996
_diffrn_reflns_theta_full 25.242
_diffrn_reflns_theta_max 25.499
_diffrn_reflns_theta_min 1.376
_exptl_absorpt_coefficient_mu 0.216
_exptl_absorpt_correction_T_max 0.7456
_exptl_absorpt_correction_T_min 0.6545
_exptl_absorpt_correction_type empirical
_exptl_absorpt_process_details 'SADABS Sheldrick 1996'
_exptl_crystal_colour red
_exptl_crystal_density_diffrn 1.146
_exptl_crystal_description block
_exptl_crystal_F_000 856
_exptl_crystal_recrystallization_method 'Re-crystallisation from solvent: 1,2-dimethoxyethane'
_exptl_crystal_size_max 0.200
_exptl_crystal_size_mid 0.100
_exptl_crystal_size_min 0.100
_refine_diff_density_max 0.496
_refine_diff_density_min -0.281
_refine_diff_density_rms 0.046
_refine_ls_extinction_method none
_refine_ls_goodness_of_fit_ref 1.023
_refine_ls_hydrogen_treatment constr
_refine_ls_matrix_type full
_refine_ls_number_parameters 477
_refine_ls_number_reflns 8479
_refine_ls_number_restraints 0
_refine_ls_restrained_S_all 1.023
_refine_ls_R_factor_all 0.0354
_refine_ls_R_factor_gt 0.0316
_refine_ls_shift/su_max 0.000
_refine_ls_shift/su_mean 0.000
_refine_ls_structure_factor_coef Fsqd
_refine_ls_weighting_details 'w=1/[\s^2^(Fo^2^)+(0.0390P)^2^+1.5898P] where P=(Fo^2^+2Fc^2^)/3'
_refine_ls_weighting_scheme calc
_refine_ls_wR_factor_gt 0.0808
_refine_ls_wR_factor_ref 0.0843
_reflns_Friedel_coverage 0.000
_reflns_number_gt 7716
_reflns_number_total 8479
_reflns_threshold_expression 'I > 2\s(I)'
_cod_data_source_file c7dt02357j2.cif
_cod_data_source_block si344c
_cod_original_cell_volume 2282.4(4)
_cod_database_code 7043953
_shelx_space_group_comment
;
The symmetry employed for this shelxl refinement is uniquely defined
by the following loop, which should always be used as a source of
symmetry information in preference to the above space-group names.
They are only intended as comments.
;
_shelx_estimated_absorpt_t_min 0.958
_shelx_estimated_absorpt_t_max 0.979
_shelxl_version_number 2014-3

loop_
_space_group_symop_operation_xyz
'x, y, z'
'-x, -y, -z'

loop_
_atom_site_label
_atom_site_type_symbol
_atom_site_fract_x
_atom_site_fract_y
_atom_site_fract_z
_atom_site_U_iso_or_equiv
_atom_site_adp_type
_atom_site_occupancy
_atom_site_site_symmetry_order
_atom_site_calc_flag
_atom_site_refinement_flags_posn
_atom_site_refinement_flags_adp
Si1 Si 0.27424(3) 0.29933(3) 0.18536(2) 0.01340(9) Uani 1 1 d . .
Si2 Si 0.15890(4) 0.19110(3) 0.25364(3) 0.01765(10) Uani 1 1 d . .
C1 C 0.32970(12) 0.40075(11) 0.22935(9) 0.0141(3) Uani 1 1 d . .
C2 C 0.39658(13) 0.45488(11) 0.13977(9) 0.0163(3) Uani 1 1 d . .
H1 H 0.3393 0.5096 0.1069 0.020 Uiso 1 1 calc R U
H2 H 0.4604 0.4861 0.1553 0.020 Uiso 1 1 calc R U
C3 C 0.45210(13) 0.38024(11) 0.07824(10) 0.0158(3) Uani 1 1 d . .
H3 H 0.5239 0.3368 0.1038 0.019 Uiso 1 1 calc R U
H4 H 0.4776 0.4185 0.0178 0.019 Uiso 1 1 calc R U
C4 C 0.36081(12) 0.31176(10) 0.06837(9) 0.0133(3) Uani 1 1 d . .
Si3 Si 0.20330(4) 0.49892(3) 0.26730(3) 0.01727(10) Uani 1 1 d . .
Si4 Si 0.43785(4) 0.34963(3) 0.32029(3) 0.01855(10) Uani 1 1 d . .
Si5 Si 0.26397(4) 0.37509(3) -0.02778(3) 0.01680(10) Uani 1 1 d . .
Si6 Si 0.45243(4) 0.18759(3) 0.04606(3) 0.01611(9) Uani 1 1 d . .
C5 C 0.08052(15) 0.53289(13) 0.19009(11) 0.0267(4) Uani 1 1 d . .
H5 H 0.0696 0.4723 0.1702 0.040 Uiso 1 1 calc R U
H6 H 0.1019 0.5840 0.1373 0.040 Uiso 1 1 calc R U
H7 H 0.0059 0.5600 0.2224 0.040 Uiso 1 1 calc R U
C6 C 0.25613(17) 0.62321(12) 0.25602(12) 0.0302(4) Uani 1 1 d . .
H8 H 0.1893 0.6732 0.2737 0.045 Uiso 1 1 calc R U
H9 H 0.2865 0.6469 0.1931 0.045 Uiso 1 1 calc R U
H10 H 0.3201 0.6143 0.2953 0.045 Uiso 1 1 calc R U
C7 C 0.14121(14) 0.45840(12) 0.38707(10) 0.0220(3) Uani 1 1 d . .
H11 H 0.0700 0.5067 0.4007 0.033 Uiso 1 1 calc R U
H12 H 0.2016 0.4563 0.4277 0.033 Uiso 1 1 calc R U
H13 H 0.1195 0.3910 0.3956 0.033 Uiso 1 1 calc R U
C8 C 0.38447(17) 0.24653(15) 0.40880(12) 0.0363(4) Uani 1 1 d . .
H14 H 0.3896 0.1862 0.3833 0.054 Uiso 1 1 calc R U
H15 H 0.3012 0.2685 0.4306 0.054 Uiso 1 1 calc R U
H16 H 0.4344 0.2304 0.4592 0.054 Uiso 1 1 calc R U
C9 C 0.46362(15) 0.45180(14) 0.37603(12) 0.0299(4) Uani 1 1 d . .
H17 H 0.3873 0.4820 0.4041 0.045 Uiso 1 1 calc R U
H18 H 0.4980 0.5041 0.3306 0.045 Uiso 1 1 calc R U
H19 H 0.5190 0.4226 0.4225 0.045 Uiso 1 1 calc R U
C10 C 0.59259(15) 0.30074(14) 0.27432(12) 0.0298(4) Uani 1 1 d . .
H20 H 0.6461 0.2836 0.3226 0.045 Uiso 1 1 calc R U
H21 H 0.6214 0.3529 0.2255 0.045 Uiso 1 1 calc R U
H22 H 0.5913 0.2402 0.2508 0.045 Uiso 1 1 calc R U
C11 C 0.23017(15) 0.51641(12) -0.04295(11) 0.0252(3) Uani 1 1 d . .
H23 H 0.1858 0.5447 -0.0961 0.038 Uiso 1 1 calc R U
H24 H 0.3052 0.5436 -0.0514 0.038 Uiso 1 1 calc R U
H25 H 0.1818 0.5348 0.0108 0.038 Uiso 1 1 calc R U
C12 C 0.11905(15) 0.32661(13) -0.01032(11) 0.0262(4) Uani 1 1 d . .
H26 H 0.0622 0.3632 0.0299 0.039 Uiso 1 1 calc R U
H27 H 0.1320 0.2542 0.0170 0.039 Uiso 1 1 calc R U
H28 H 0.0867 0.3369 -0.0686 0.039 Uiso 1 1 calc R U
C13 C 0.34016(16) 0.35637(13) -0.14135(10) 0.0284(4) Uani 1 1 d . .
H29 H 0.3549 0.2841 -0.1428 0.043 Uiso 1 1 calc R U
H30 H 0.4164 0.3819 -0.1518 0.043 Uiso 1 1 calc R U
H31 H 0.2888 0.3934 -0.1886 0.043 Uiso 1 1 calc R U
C14 C 0.35684(14) 0.10779(12) 0.01249(11) 0.0216(3) Uani 1 1 d . .
H32 H 0.4022 0.0397 0.0127 0.032 Uiso 1 1 calc R U
H33 H 0.3331 0.1385 -0.0483 0.032 Uiso 1 1 calc R U
H34 H 0.2852 0.1034 0.0555 0.032 Uiso 1 1 calc R U
C15 C 0.57888(15) 0.21048(13) -0.04481(11) 0.0263(4) Uani 1 1 d . .
H35 H 0.6365 0.1478 -0.0438 0.040 Uiso 1 1 calc R U
H36 H 0.6188 0.2633 -0.0339 0.040 Uiso 1 1 calc R U
H37 H 0.5471 0.2323 -0.1039 0.040 Uiso 1 1 calc R U
C16 C 0.53324(14) 0.11459(12) 0.14580(11) 0.0225(3) Uani 1 1 d . .
H38 H 0.4805 0.1188 0.2015 0.034 Uiso 1 1 calc R U
H39 H 0.6051 0.1433 0.1474 0.034 Uiso 1 1 calc R U
H40 H 0.5563 0.0436 0.1406 0.034 Uiso 1 1 calc R U
C17 C 0.10561(13) 0.09506(11) 0.20188(9) 0.0155(3) Uani 1 1 d . .
C18 C 0.17198(13) -0.00232(11) 0.20091(10) 0.0179(3) Uani 1 1 d . .
C19 C 0.12340(15) -0.07384(12) 0.17094(10) 0.0220(3) Uani 1 1 d . .
H41 H 0.1693 -0.1391 0.1713 0.026 Uiso 1 1 calc R U
C20 C 0.01051(15) -0.05267(13) 0.14080(10) 0.0244(3) Uani 1 1 d . .
C21 C -0.05435(14) 0.04326(13) 0.14095(10) 0.0228(3) Uani 1 1 d . .
H42 H -0.1316 0.0594 0.1199 0.027 Uiso 1 1 calc R U
C22 C -0.01028(13) 0.11673(12) 0.17079(10) 0.0188(3) Uani 1 1 d . .
C23 C -0.09053(14) 0.21710(13) 0.17028(11) 0.0254(3) Uani 1 1 d . .
H43 H -0.1519 0.2256 0.1288 0.038 Uiso 1 1 calc R U
H44 H -0.0429 0.2718 0.1504 0.038 Uiso 1 1 calc R U
H45 H -0.1291 0.2192 0.2314 0.038 Uiso 1 1 calc R U
C24 C 0.29669(14) -0.03601(12) 0.23060(11) 0.0238(3) Uani 1 1 d . .
H46 H 0.2929 -0.0797 0.2909 0.036 Uiso 1 1 calc R U
H47 H 0.3315 0.0234 0.2324 0.036 Uiso 1 1 calc R U
H48 H 0.3465 -0.0737 0.1877 0.036 Uiso 1 1 calc R U
C25 C -0.03974(18) -0.13094(15) 0.10791(13) 0.0369(4) Uani 1 1 d . .
H49 H 0.0222 -0.1904 0.1054 0.055 Uiso 1 1 calc R U
H50 H -0.0658 -0.1022 0.0475 0.055 Uiso 1 1 calc R U
H51 H -0.1081 -0.1509 0.1496 0.055 Uiso 1 1 calc R U
C26 C 0.08279(14) 0.18897(12) 0.37257(10) 0.0203(3) Uani 1 1 d . .
C27 C 0.12375(15) 0.10867(12) 0.44304(10) 0.0238(3) Uani 1 1 d . .
C28 C 0.23076(17) 0.03901(12) 0.43221(11) 0.0290(4) Uani 1 1 d . .
H52 H 0.2782 0.0471 0.3758 0.035 Uiso 1 1 calc R U
C29 C 0.2675(2) -0.03905(14) 0.50028(12) 0.0382(5) Uani 1 1 d . .
H53 H 0.3393 -0.0847 0.4909 0.046 Uiso 1 1 calc R U
C30 C 0.1976(2) -0.05218(15) 0.58596(12) 0.0433(5) Uani 1 1 d . .
H54 H 0.2226 -0.1072 0.6332 0.052 Uiso 1 1 calc R U
C31 C 0.0973(2) 0.01264(16) 0.60000(12) 0.0399(5) Uani 1 1 d . .
H55 H 0.0524 0.0031 0.6575 0.048 Uiso 1 1 calc R U
C32 C 0.05648(17) 0.09521(14) 0.53104(11) 0.0316(4) Uani 1 1 d . .
C33 C -0.04560(16) 0.16516(17) 0.54618(12) 0.0379(5) Uani 1 1 d . .
H56 H -0.0902 0.1557 0.6038 0.045 Uiso 1 1 calc R U
C34 C -0.08391(15) 0.24726(16) 0.48066(12) 0.0326(4) Uani 1 1 d . .
C35 C -0.18492(17) 0.3230(2) 0.49855(15) 0.0468(6) Uani 1 1 d . .
H57 H -0.2267 0.3154 0.5572 0.056 Uiso 1 1 calc R U
C36 C -0.22170(17) 0.4037(2) 0.43497(16) 0.0489(6) Uani 1 1 d . .
H58 H -0.2875 0.4530 0.4492 0.059 Uiso 1 1 calc R U
C37 C -0.16251(16) 0.41511(17) 0.34707(15) 0.0399(5) Uani 1 1 d . .
H59 H -0.1895 0.4715 0.3016 0.048 Uiso 1 1 calc R U
C38 C -0.06616(15) 0.34520(13) 0.32687(12) 0.0287(4) Uani 1 1 d . .
H60 H -0.0280 0.3545 0.2670 0.034 Uiso 1 1 calc R U
C39 C -0.02099(14) 0.25958(13) 0.39146(11) 0.0253(4) Uani 1 1 d . .
C40 C 0.4960(2) 0.73073(19) 0.36698(16) 0.0542(6) Uani 1 1 d . .
H61 H 0.4737 0.7345 0.3063 0.081 Uiso 1 1 calc R U
H62 H 0.4345 0.7039 0.4123 0.081 Uiso 1 1 calc R U
H63 H 0.5730 0.6860 0.3753 0.081 Uiso 1 1 calc R U
O1 O 0.50601(12) 0.82865(12) 0.37720(9) 0.0445(3) Uani 1 1 d . .
C41 C 0.5933(2) 0.87149(16) 0.31367(14) 0.0469(5) Uani 1 1 d . .
H64 H 0.5740 0.9461 0.3057 0.056 Uiso 1 1 calc R U
H65 H 0.5882 0.8542 0.2548 0.056 Uiso 1 1 calc R U
C42 C 0.71939(19) 0.83842(16) 0.33792(14) 0.0412(5) Uani 1 1 d . .
H66 H 0.7717 0.8835 0.2983 0.049 Uiso 1 1 calc R U
H67 H 0.7232 0.8432 0.4013 0.049 Uiso 1 1 calc R U
O2 O 0.75971(12) 0.73813(12) 0.32769(11) 0.0466(4) Uani 1 1 d . .
C43 C 0.87323(19) 0.69903(19) 0.35941(17) 0.0530(6) Uani 1 1 d . .
H68 H 0.9333 0.7366 0.3218 0.079 Uiso 1 1 calc R U
H69 H 0.8943 0.6273 0.3562 0.079 Uiso 1 1 calc R U
H70 H 0.8709 0.7061 0.4222 0.079 Uiso 1 1 calc R U

loop_
_atom_site_aniso_label
_atom_site_aniso_U_11
_atom_site_aniso_U_22
_atom_site_aniso_U_33
_atom_site_aniso_U_23
_atom_site_aniso_U_13
_atom_site_aniso_U_12
Si1 0.01418(19) 0.01509(19) 0.01180(18) -0.00404(15) 0.00215(14) -0.00541(15)
Si2 0.0206(2) 0.0194(2) 0.0152(2) -0.00672(16) 0.00622(16) -0.01056(16)
C1 0.0154(7) 0.0154(7) 0.0126(7) -0.0036(5) -0.0001(5) -0.0050(5)
C2 0.0183(7) 0.0163(7) 0.0150(7) -0.0029(6) 0.0010(6) -0.0069(6)
C3 0.0160(7) 0.0165(7) 0.0150(7) -0.0028(6) 0.0022(5) -0.0061(6)
C4 0.0139(7) 0.0134(7) 0.0125(6) -0.0031(5) 0.0016(5) -0.0033(5)
Si3 0.0205(2) 0.0161(2) 0.0150(2) -0.00521(16) 0.00130(16) -0.00215(16)
Si4 0.0173(2) 0.0238(2) 0.0161(2) -0.00309(16) -0.00409(16) -0.00661(16)
Si5 0.0199(2) 0.0178(2) 0.01244(19) -0.00181(15) -0.00189(15) -0.00374(16)
Si6 0.0160(2) 0.0152(2) 0.0168(2) -0.00526(15) 0.00376(15) -0.00293(15)
C5 0.0257(8) 0.0288(9) 0.0209(8) -0.0050(7) -0.0017(6) 0.0068(7)
C6 0.0425(10) 0.0193(8) 0.0289(9) -0.0093(7) 0.0074(8) -0.0076(7)
C7 0.0220(8) 0.0277(8) 0.0175(7) -0.0081(6) 0.0020(6) -0.0058(6)
C8 0.0373(10) 0.0436(11) 0.0270(9) 0.0115(8) -0.0153(8) -0.0179(9)
C9 0.0251(9) 0.0426(10) 0.0287(9) -0.0161(8) -0.0043(7) -0.0102(8)
C10 0.0211(8) 0.0379(10) 0.0327(9) -0.0132(8) -0.0097(7) 0.0016(7)
C11 0.0317(9) 0.0210(8) 0.0204(8) -0.0001(6) -0.0056(7) -0.0008(7)
C12 0.0238(8) 0.0311(9) 0.0241(8) 0.0004(7) -0.0098(7) -0.0071(7)
C13 0.0401(10) 0.0304(9) 0.0141(7) -0.0044(7) -0.0007(7) -0.0057(8)
C14 0.0240(8) 0.0183(8) 0.0234(8) -0.0083(6) 0.0023(6) -0.0044(6)
C15 0.0243(8) 0.0268(9) 0.0270(8) -0.0095(7) 0.0105(7) -0.0063(7)
C16 0.0191(8) 0.0191(8) 0.0279(8) -0.0053(6) -0.0007(6) 0.0001(6)
C17 0.0176(7) 0.0168(7) 0.0124(7) -0.0030(5) 0.0042(5) -0.0071(6)
C18 0.0206(8) 0.0192(7) 0.0133(7) -0.0032(6) 0.0035(6) -0.0054(6)
C19 0.0301(9) 0.0172(7) 0.0187(7) -0.0053(6) 0.0037(6) -0.0066(6)
C20 0.0318(9) 0.0276(9) 0.0178(8) -0.0072(6) 0.0033(6) -0.0158(7)
C21 0.0204(8) 0.0325(9) 0.0180(7) -0.0058(6) -0.0002(6) -0.0109(7)
C22 0.0193(7) 0.0231(8) 0.0134(7) -0.0028(6) 0.0030(6) -0.0067(6)
C23 0.0197(8) 0.0284(9) 0.0282(9) -0.0079(7) -0.0031(6) -0.0011(7)
C24 0.0239(8) 0.0229(8) 0.0243(8) -0.0090(6) -0.0011(6) 0.0013(6)
C25 0.0466(11) 0.0376(10) 0.0357(10) -0.0156(8) -0.0016(8) -0.0218(9)
C26 0.0219(8) 0.0260(8) 0.0179(7) -0.0101(6) 0.0073(6) -0.0157(6)
C27 0.0334(9) 0.0259(8) 0.0182(8) -0.0088(6) 0.0049(6) -0.0206(7)
C28 0.0482(11) 0.0226(8) 0.0184(8) -0.0044(7) 0.0000(7) -0.0131(8)
C29 0.0643(13) 0.0231(9) 0.0297(10) -0.0038(7) -0.0096(9) -0.0118(9)
C30 0.0798(16) 0.0343(11) 0.0226(9) 0.0073(8) -0.0147(10) -0.0349(11)
C31 0.0604(13) 0.0494(12) 0.0189(9) -0.0039(8) 0.0010(8) -0.0387(11)
C32 0.0438(11) 0.0440(11) 0.0173(8) -0.0082(7) 0.0026(7) -0.0349(9)
C33 0.0311(10) 0.0713(14) 0.0243(9) -0.0262(9) 0.0153(7) -0.0342(10)
C34 0.0219(8) 0.0613(13) 0.0261(9) -0.0265(9) 0.0077(7) -0.0213(8)
C35 0.0219(9) 0.0917(18) 0.0424(12) -0.0488(13) 0.0113(8) -0.0160(10)
C36 0.0187(9) 0.0835(17) 0.0589(14) -0.0530(14) -0.0058(9) 0.0035(10)
C37 0.0230(9) 0.0520(12) 0.0561(12) -0.0365(10) -0.0089(8) -0.0004(8)
C38 0.0205(8) 0.0355(10) 0.0369(10) -0.0219(8) -0.0002(7) -0.0060(7)
C39 0.0184(8) 0.0389(10) 0.0275(8) -0.0216(7) 0.0071(6) -0.0163(7)
C40 0.0467(13) 0.0706(16) 0.0520(14) -0.0170(12) -0.0044(10) -0.0212(12)
O1 0.0344(7) 0.0619(10) 0.0370(8) -0.0122(7) -0.0087(6) -0.0010(7)
C41 0.0680(15) 0.0378(11) 0.0327(11) -0.0010(9) -0.0139(10) -0.0041(10)
C42 0.0517(12) 0.0425(11) 0.0344(10) -0.0101(9) 0.0029(9) -0.0226(10)
O2 0.0324(7) 0.0545(9) 0.0640(10) -0.0361(8) -0.0024(7) -0.0079(6)
C43 0.0321(11) 0.0688(16) 0.0657(15) -0.0342(13) 0.0002(10) -0.0064(10)

loop_
_atom_type_symbol
_atom_type_description
_atom_type_scat_dispersion_real
_atom_type_scat_dispersion_imag
_atom_type_scat_source
C C 0.0033 0.0016 'International Tables Vol C Tables 4.2.6.8 and 6.1.1.4'
H H 0.0000 0.0000 'International Tables Vol C Tables 4.2.6.8 and 6.1.1.4'
O O 0.0106 0.0060 'International Tables Vol C Tables 4.2.6.8 and 6.1.1.4'
Si Si 0.0817 0.0704 'International Tables Vol C Tables 4.2.6.8 and 6.1.1.4'

loop_
_geom_angle_atom_site_label_1
_geom_angle_atom_site_label_2
_geom_angle_atom_site_label_3
_geom_angle
C4 Si1 C1 100.18(6)
C4 Si1 Si2 129.75(5)
C1 Si1 Si2 129.84(5)
C26 Si2 C17 109.86(6)
C26 Si2 Si1 123.54(5)
C17 Si2 Si1 126.30(5)
C2 C1 Si3 107.29(9)
C2 C1 Si4 110.22(9)
Si3 C1 Si4 110.48(7)
C2 C1 Si1 100.15(9)
Si3 C1 Si1 113.21(7)
Si4 C1 Si1 114.76(7)
C3 C2 C1 111.60(11)
C2 C3 C4 111.42(11)
C3 C4 Si6 106.86(9)
C3 C4 Si5 111.29(9)
Si6 C4 Si5 110.72(7)
C3 C4 Si1 100.25(9)
Si6 C4 Si1 113.39(7)
Si5 C4 Si1 113.68(7)
C7 Si3 C5 110.40(7)
C7 Si3 C6 108.25(7)
C5 Si3 C6 102.65(8)
C7 Si3 C1 112.67(7)
C5 Si3 C1 111.62(7)
C6 Si3 C1 110.75(7)
C8 Si4 C10 107.93(9)
C8 Si4 C9 108.72(9)
C10 Si4 C9 102.56(8)
C8 Si4 C1 111.94(7)
C10 Si4 C1 113.27(7)
C9 Si4 C1 111.91(7)
C12 Si5 C11 108.01(8)
C12 Si5 C13 108.38(8)
C11 Si5 C13 102.72(8)
C12 Si5 C4 111.23(7)
C11 Si5 C4 113.41(7)
C13 Si5 C4 112.63(7)
C14 Si6 C16 110.24(7)
C14 Si6 C15 109.34(7)
C16 Si6 C15 102.50(8)
C14 Si6 C4 111.24(7)
C16 Si6 C4 112.00(7)
C15 Si6 C4 111.17(7)
C18 C17 C22 117.49(13)
C18 C17 Si2 122.43(11)
C22 C17 Si2 119.78(11)
C19 C18 C17 120.26(14)
C19 C18 C24 116.12(14)
C17 C18 C24 123.62(13)
C20 C19 C18 122.17(15)
C19 C20 C21 117.62(14)
C19 C20 C25 121.24(16)
C21 C20 C25 121.14(16)
C20 C21 C22 122.34(15)
C21 C22 C17 120.11(14)
C21 C22 C23 117.44(14)
C17 C22 C23 122.45(13)
C27 C26 C39 118.94(14)
C27 C26 Si2 118.55(12)
C39 C26 Si2 122.22(12)
C26 C27 C28 122.86(14)
C26 C27 C32 120.11(16)
C28 C27 C32 117.02(16)
C29 C28 C27 122.03(17)
C28 C29 C30 119.8(2)
C31 C30 C29 120.40(18)
C30 C31 C32 121.49(18)
C33 C32 C31 121.79(17)
C33 C32 C27 118.96(17)
C31 C32 C27 119.23(18)
C34 C33 C32 122.30(16)
C33 C34 C39 119.50(17)
C33 C34 C35 122.01(17)
C39 C34 C35 118.48(19)
C36 C35 C34 122.11(18)
C35 C36 C37 119.79(18)
C38 C37 C36 120.2(2)
C37 C38 C39 122.83(18)
C38 C39 C26 123.40(15)
C38 C39 C34 116.55(16)
C26 C39 C34 120.02(17)
C41 O1 C40 112.18(17)
O1 C41 C42 115.11(16)
O2 C42 C41 109.91(16)
C42 O2 C43 112.34(16)

loop_
_geom_bond_atom_site_label_1
_geom_bond_atom_site_label_2
_geom_bond_distance
Si1 C4 1.9098(14)
Si1 C1 1.9117(14)
Si1 Si2 2.1697(6)
Si2 C26 1.9005(15)
Si2 C17 1.9049(15)
C1 C2 1.5758(19)
C1 Si3 1.9075(15)
C1 Si4 1.9084(14)
C2 C3 1.537(2)
C3 C4 1.5712(19)
C4 Si6 1.9023(14)
C4 Si5 1.9064(14)
Si3 C7 1.8700(15)
Si3 C5 1.8772(17)
Si3 C6 1.8805(17)
Si4 C8 1.8572(18)
Si4 C10 1.8724(17)
Si4 C9 1.8799(17)
Si5 C12 1.8637(16)
Si5 C11 1.8749(16)
Si5 C13 1.8807(16)
Si6 C14 1.8724(16)
Si6 C16 1.8759(16)
Si6 C15 1.8838(16)
C17 C18 1.411(2)
C17 C22 1.423(2)
C18 C19 1.398(2)
C18 C24 1.511(2)
C19 C20 1.385(2)
C20 C21 1.386(2)
C20 C25 1.512(2)
C21 C22 1.391(2)
C22 C23 1.506(2)
C26 C27 1.415(2)
C26 C39 1.426(2)
C27 C28 1.421(3)
C27 C32 1.447(2)
C28 C29 1.362(3)
C29 C30 1.431(3)
C30 C31 1.339(3)
C31 C32 1.418(3)
C32 C33 1.395(3)
C33 C34 1.375(3)
C34 C39 1.442(2)
C34 C35 1.443(3)
C35 C36 1.342(3)
C36 C37 1.408(3)
C37 C38 1.370(2)
C38 C39 1.418(3)
C40 O1 1.415(3)
O1 C41 1.409(3)
C41 C42 1.498(3)
C42 O2 1.405(2)
O2 C43 1.413(3)

loop_
_geom_torsion_atom_site_label_1
_geom_torsion_atom_site_label_2
_geom_torsion_atom_site_label_3
_geom_torsion_atom_site_label_4
_geom_torsion
Si3 C1 C2 C3 -150.74(10)
Si4 C1 C2 C3 88.92(12)
Si1 C1 C2 C3 -32.38(13)
C1 C2 C3 C4 46.80(16)
C2 C3 C4 Si6 -151.80(10)
C2 C3 C4 Si5 87.21(12)
C2 C3 C4 Si1 -33.35(13)
C22 C17 C18 C19 -0.5(2)
Si2 C17 C18 C19 173.16(11)
C22 C17 C18 C24 179.15(13)
Si2 C17 C18 C24 -7.2(2)
C17 C18 C19 C20 0.5(2)
C24 C18 C19 C20 -179.23(14)
C18 C19 C20 C21 0.1(2)
C18 C19 C20 C25 179.45(15)
C19 C20 C21 C22 -0.6(2)
C25 C20 C21 C22 -179.97(15)
C20 C21 C22 C17 0.6(2)
C20 C21 C22 C23 -178.24(14)
C18 C17 C22 C21 0.0(2)
Si2 C17 C22 C21 -173.83(11)
C18 C17 C22 C23 178.77(13)
Si2 C17 C22 C23 4.92(19)
C39 C26 C27 C28 -175.49(14)
Si2 C26 C27 C28 10.5(2)
C39 C26 C27 C32 4.0(2)
Si2 C26 C27 C32 -170.01(11)
C26 C27 C28 C29 -178.63(16)
C32 C27 C28 C29 1.9(2)
C27 C28 C29 C30 -0.4(3)
C28 C29 C30 C31 -0.9(3)
C29 C30 C31 C32 0.5(3)
C30 C31 C32 C33 -177.61(17)
C30 C31 C32 C27 1.1(3)
C26 C27 C32 C33 -3.0(2)
C28 C27 C32 C33 176.49(15)
C26 C27 C32 C31 178.28(14)
C28 C27 C32 C31 -2.2(2)
C31 C32 C33 C34 177.94(16)
C27 C32 C33 C34 -0.8(2)
C32 C33 C34 C39 3.4(2)
C32 C33 C34 C35 -175.80(16)
C33 C34 C35 C36 179.30(18)
C39 C34 C35 C36 0.1(3)
C34 C35 C36 C37 1.4(3)
C35 C36 C37 C38 -1.3(3)
C36 C37 C38 C39 -0.2(3)
C37 C38 C39 C26 -176.76(15)
C37 C38 C39 C34 1.7(2)
C27 C26 C39 C38 177.02(14)
Si2 C26 C39 C38 -9.2(2)
C27 C26 C39 C34 -1.4(2)
Si2 C26 C39 C34 172.38(11)
C33 C34 C39 C38 179.23(15)
C35 C34 C39 C38 -1.6(2)
C33 C34 C39 C26 -2.3(2)
C35 C34 C39 C26 176.91(15)
C40 O1 C41 C42 -82.1(2)
O1 C41 C42 O2 72.9(2)
C41 C42 O2 C43 -173.25(18)
